data_4338219
loop_
_publ_author_name
'K\"onig, Sonja N'
'Sch\"adle, Christoph'
'Maichle-M\"ossmer, C\"acilia'
'Anwander, Reiner'

_publ_section_title
;
 Silylamide Complexes of Chromium(II), Manganese(II), and Cobalt(II)
 Bearing the Ligands N(SiHMe2)2 and N(SiPhMe2)2.
;
_journal_issue 9
_journal_name_full 'Inorganic chemistry'
_journal_page_first 4585
_journal_page_last 4597
_journal_paper_doi 10.1021/ic5002682
_journal_volume 53
_journal_year 2014
_chemical_formula_sum 'C14 H44 Cr N4 Si4'
_chemical_formula_weight 432.89
_chemical_name_systematic
;
 ?
;
_space_group_crystal_system monoclinic
_space_group_IT_number 14
_space_group_name_Hall '-P 2ybc'
_space_group_name_H-M_alt 'P 1 21/c 1'
_symmetry_space_group_name_Hall '-P 2ybc'
_symmetry_space_group_name_H-M 'P 1 21/c 1'
_atom_sites_solution_hydrogens mixed
_audit_creation_method SHELXL-2013
_cell_angle_alpha 90
_cell_angle_beta 94.381(7)
_cell_angle_gamma 90
_cell_formula_units_Z 4
_cell_length_a 9.9205(8)
_cell_length_b 13.7329(8)
_cell_length_c 18.8189(19)
_cell_measurement_temperature 173(2)
_cell_volume 2556.3(4)
_computing_cell_refinement SAINT
_computing_data_collection COSMO
_computing_data_reduction SAINT
_computing_structure_refinement 'SHELXL-2013 (Sheldrick, 2013)'
_computing_structure_solution SHELXS
_diffrn_ambient_temperature 173(2)
_diffrn_measured_fraction_theta_full 0.989
_diffrn_measured_fraction_theta_max 0.991
_diffrn_measurement_device_type 'Stoe-IPDS II'
_diffrn_measurement_method omega-scans
_diffrn_radiation_monochromator graphite
_diffrn_radiation_source 'fine-focus sealed tube'
_diffrn_radiation_type MoK\a
_diffrn_radiation_wavelength 0.71073
_diffrn_reflns_av_R_equivalents 0.1119
_diffrn_reflns_av_unetI/netI 0.0489
_diffrn_reflns_Laue_measured_fraction_full 0.989
_diffrn_reflns_Laue_measured_fraction_max 0.991
_diffrn_reflns_limit_h_max 12
_diffrn_reflns_limit_h_min -12
_diffrn_reflns_limit_k_max 17
_diffrn_reflns_limit_k_min -17
_diffrn_reflns_limit_l_max 24
_diffrn_reflns_limit_l_min -24
_diffrn_reflns_number 38681
_diffrn_reflns_point_group_measured_fraction_full 0.989
_diffrn_reflns_point_group_measured_fraction_max 0.991
_diffrn_reflns_theta_full 25.242
_diffrn_reflns_theta_max 27.101
_diffrn_reflns_theta_min 5.401
_exptl_absorpt_coefficient_mu 0.639
_exptl_absorpt_correction_type none
_exptl_crystal_colour violet
_exptl_crystal_density_diffrn 1.125
_exptl_crystal_description block
_exptl_crystal_F_000 944
_exptl_crystal_size_max 0.500
_exptl_crystal_size_mid 0.300
_exptl_crystal_size_min 0.300
_refine_diff_density_max 0.473
_refine_diff_density_min -0.346
_refine_diff_density_rms 0.055
_refine_ls_extinction_method none
_refine_ls_goodness_of_fit_ref 1.153
_refine_ls_hydrogen_treatment mixed
_refine_ls_matrix_type full
_refine_ls_number_parameters 279
_refine_ls_number_reflns 5596
_refine_ls_number_restraints 6
_refine_ls_restrained_S_all 1.152
_refine_ls_R_factor_all 0.0453
_refine_ls_R_factor_gt 0.0389
_refine_ls_shift/su_max 0.000
_refine_ls_shift/su_mean 0.000
_refine_ls_structure_factor_coef Fsqd
_refine_ls_weighting_details 'w=1/[\s^2^(Fo^2^)+(0.0342P)^2^+1.0271P] where P=(Fo^2^+2Fc^2^)/3'
_refine_ls_weighting_scheme calc
_refine_ls_wR_factor_gt 0.0936
_refine_ls_wR_factor_ref 0.0967
_reflns_Friedel_coverage 0.000
_reflns_number_gt 5013
_reflns_number_total 5596
_reflns_threshold_expression 'I > 2\s(I)'
_cod_data_source_file ic5002682_si_002.cif
_cod_data_source_block 4
_cod_depositor_comments 'Adding full bibliography for 4338216--4338226.cif.'
_cod_database_code 4338219
_shelx_space_group_comment
;
The symmetry employed for this shelxl refinement is uniquely defined
by the following loop, which should always be used as a source of
symmetry information in preference to the above space-group names.
They are only intended as comments.
;
_shelx_estimated_absorpt_t_min 0.740
_shelx_estimated_absorpt_t_max 0.831
_shelxl_version_number 2013-3

loop_
_space_group_symop_operation_xyz
'x, y, z'
'-x, y+1/2, -z+1/2'
'-x, -y, -z'
'x, -y-1/2, z-1/2'

loop_
_atom_site_label
_atom_site_type_symbol
_atom_site_fract_x
_atom_site_fract_y
_atom_site_fract_z
_atom_site_U_iso_or_equiv
_atom_site_adp_type
_atom_site_occupancy
_atom_site_site_symmetry_order
_atom_site_calc_flag
_atom_site_refinement_flags_posn
_atom_site_refinement_flags_adp
_atom_site_refinement_flags_occupancy
_atom_site_disorder_assembly
_atom_site_disorder_group
C1 C 0.1315(3) -0.1270(2) 0.46508(14) 0.0572(7) Uani 1 1 d . . . . .
H1A H 0.2026 -0.1048 0.5004 0.086 Uiso 1 1 calc R U . . .
H1B H 0.1092 -0.1950 0.4746 0.086 Uiso 1 1 calc R U . . .
H1C H 0.0508 -0.0865 0.4681 0.086 Uiso 1 1 calc R U . . .
C2 C 0.3519(3) -0.18944(18) 0.37781(15) 0.0486(6) Uani 1 1 d . . . . .
H2A H 0.3829 -0.1966 0.3299 0.073 Uiso 1 1 calc R U . . .
H2B H 0.3349 -0.2540 0.3975 0.073 Uiso 1 1 calc R U . . .
H2C H 0.4215 -0.1561 0.4085 0.073 Uiso 1 1 calc R U . . .
C3 C 0.2776(4) 0.1173(3) 0.47096(17) 0.0775(10) Uani 1 1 d . . . . .
H3A H 0.1825 0.1335 0.4758 0.116 Uiso 1 1 calc R U . . .
H3B H 0.3345 0.1728 0.4864 0.116 Uiso 1 1 calc R U . . .
H3C H 0.3028 0.0605 0.5006 0.116 Uiso 1 1 calc R U . . .
C4 C 0.4867(3) 0.0707(2) 0.36936(18) 0.0601(7) Uani 1 1 d . . . . .
H4A H 0.5180 0.0165 0.4002 0.090 Uiso 1 1 calc R U . . .
H4B H 0.5349 0.1303 0.3847 0.090 Uiso 1 1 calc R U . . .
H4C H 0.5044 0.0560 0.3200 0.090 Uiso 1 1 calc R U . . .
C5 C 0.4994(3) -0.11917(19) 0.19809(17) 0.0526(7) Uani 1 1 d . . . . .
H5A H 0.5546 -0.0850 0.1650 0.079 Uiso 1 1 calc R U . . .
H5B H 0.5223 -0.1886 0.1988 0.079 Uiso 1 1 calc R U . . .
H5C H 0.5170 -0.0920 0.2460 0.079 Uiso 1 1 calc R U . . .
C6 C 0.2990(3) -0.15335(18) 0.07470(13) 0.0470(6) Uani 1 1 d . . . . .
H6A H 0.2029 -0.1597 0.0591 0.070 Uiso 1 1 calc R U . . .
H6B H 0.3424 -0.2174 0.0736 0.070 Uiso 1 1 calc R U . . .
H6C H 0.3424 -0.1088 0.0428 0.070 Uiso 1 1 calc R U . . .
C7 C 0.2464(3) 0.22527(16) 0.16714(15) 0.0486(6) Uani 1 1 d . . . . .
H7A H 0.1650 0.2271 0.1342 0.073 Uiso 1 1 calc R U . . .
H7B H 0.3043 0.2809 0.1578 0.073 Uiso 1 1 calc R U . . .
H7C H 0.2205 0.2285 0.2163 0.073 Uiso 1 1 calc R U . . .
C8 C 0.3855(4) 0.1075(2) 0.05935(15) 0.0591(8) Uani 1 1 d . . . . .
H8A H 0.4459 0.0523 0.0525 0.089 Uiso 1 1 calc R U . . .
H8B H 0.4314 0.1683 0.0484 0.089 Uiso 1 1 calc R U . . .
H8C H 0.3032 0.1006 0.0275 0.089 Uiso 1 1 calc R U . . .
C9 C -0.1813(6) 0.1001(6) 0.2346(3) 0.0365(16) Uani 0.473(14) 1 d . . P A 1
H9A H -0.2742 0.0840 0.2465 0.044 Uiso 0.473(14) 1 calc R U P A 1
H9B H -0.1738 0.1720 0.2346 0.044 Uiso 0.473(14) 1 calc R U P A 1
C10 C -0.1684(8) 0.0702(8) 0.1696(4) 0.0427(19) Uani 0.473(14) 1 d . . P A 1
H10A H -0.1697 0.1290 0.1392 0.051 Uiso 0.473(14) 1 calc R U P A 1
H10B H -0.2512 0.0328 0.1548 0.051 Uiso 0.473(14) 1 calc R U P A 1
C9A C -0.2047(5) 0.0451(9) 0.2428(3) 0.052(2) Uani 0.527(14) 1 d . . P A 2
H9A1 H -0.2580 -0.0080 0.2625 0.062 Uiso 0.527(14) 1 calc R U P A 2
H9A2 H -0.2610 0.1046 0.2431 0.062 Uiso 0.527(14) 1 calc R U P A 2
C10A C -0.1909(6) 0.0242(7) 0.1776(4) 0.0441(16) Uani 0.527(14) 1 d . . P A 2
H10C H -0.2370 0.0760 0.1484 0.053 Uiso 0.527(14) 1 calc R U P A 2
H10D H -0.2419 -0.0368 0.1670 0.053 Uiso 0.527(14) 1 calc R U P A 2
C11 C -0.1199(6) 0.0033(5) 0.3582(5) 0.0446(14) Uani 0.648(14) 1 d . U P A 1
H11A H -0.0410 -0.0003 0.3928 0.067 Uiso 0.648(14) 1 calc R U P A 1
H11B H -0.1468 -0.0626 0.3430 0.067 Uiso 0.648(14) 1 calc R U P A 1
H11C H -0.1949 0.0348 0.3803 0.067 Uiso 0.648(14) 1 calc R U P A 1
C11A C -0.1428(13) -0.0149(10) 0.3310(7) 0.0446(14) Uani 0.352(14) 1 d . . P A 2
H11D H -0.0781 -0.0380 0.3692 0.067 Uiso 0.352(14) 1 calc R U P A 2
H11E H -0.1661 -0.0683 0.2978 0.067 Uiso 0.352(14) 1 calc R U P A 2
H11F H -0.2248 0.0084 0.3515 0.067 Uiso 0.352(14) 1 calc R U P A 2
C12 C -0.0585(3) 0.1561(2) 0.3276(2) 0.0745(10) Uani 1 1 d . . . . .
H12A H -0.1421 0.1813 0.3453 0.112 Uiso 1 1 calc R U . . .
H12B H -0.0262 0.2015 0.2925 0.112 Uiso 1 1 calc R U . . .
H12C H 0.0103 0.1490 0.3675 0.112 Uiso 1 1 calc R U . . .
C13 C -0.0812(11) -0.0924(7) 0.1429(7) 0.046(2) Uani 0.53(3) 1 d . . P A 1
H13A H -0.1537 -0.1023 0.1052 0.069 Uiso 0.53(3) 1 calc R U P A 1
H13B H -0.1092 -0.1186 0.1879 0.069 Uiso 0.53(3) 1 calc R U P A 1
H13C H 0.0006 -0.1261 0.1301 0.069 Uiso 0.53(3) 1 calc R U P A 1
C14 C -0.0344(10) 0.0834(11) 0.0946(6) 0.050(2) Uani 0.53(3) 1 d . . P A 1
H14A H 0.0526 0.0720 0.0746 0.076 Uiso 0.53(3) 1 calc R U P A 1
H14B H -0.0355 0.1490 0.1150 0.076 Uiso 0.53(3) 1 calc R U P A 1
H14C H -0.1076 0.0772 0.0569 0.076 Uiso 0.53(3) 1 calc R U P A 1
C13A C -0.0518(13) -0.0877(10) 0.1164(10) 0.055(3) Uani 0.47(3) 1 d . . P A 2
H13D H -0.1310 -0.0944 0.0824 0.082 Uiso 0.47(3) 1 calc R U P A 2
H13E H -0.0539 -0.1382 0.1531 0.082 Uiso 0.47(3) 1 calc R U P A 2
H13F H 0.0307 -0.0947 0.0913 0.082 Uiso 0.47(3) 1 calc R U P A 2
C14A C -0.0084(11) 0.0468(11) 0.0819(5) 0.043(2) Uani 0.47(3) 1 d . . P A 2
H14D H -0.0822 0.0395 0.0446 0.064 Uiso 0.47(3) 1 calc R U P A 2
H14E H 0.0700 0.0090 0.0692 0.064 Uiso 0.47(3) 1 calc R U P A 2
H14F H 0.0167 0.1157 0.0866 0.064 Uiso 0.47(3) 1 calc R U P A 2
H1 H 0.098(2) -0.1680(17) 0.3296(12) 0.036(6) Uiso 1 1 d . . . . .
H2 H 0.267(3) 0.1715(19) 0.3372(15) 0.052(7) Uiso 1 1 d . . . . .
H3 H 0.243(2) -0.1679(16) 0.2104(12) 0.033(6) Uiso 1 1 d . . . . .
H4 H 0.468(3) 0.1221(18) 0.1923(14) 0.046(7) Uiso 1 1 d . . . . .
Cr1 Cr 0.09961(3) 0.01811(2) 0.24354(2) 0.02022(9) Uani 1 1 d . . . . .
N1 N 0.20229(16) -0.00214(11) 0.34091(8) 0.0254(3) Uani 1 1 d . . . . .
N2 N 0.25442(16) 0.00974(11) 0.17778(9) 0.0262(3) Uani 1 1 d . . . . .
N3 N -0.08466(16) 0.06175(13) 0.29428(9) 0.0323(4) Uani 1 1 d . . . . .
N4 N -0.05337(18) 0.01093(13) 0.15084(9) 0.0342(4) Uani 1 1 d . . . . .
Si1 Si 0.19278(6) -0.11663(4) 0.37310(3) 0.02964(13) Uani 1 1 d . . . . .
Si2 Si 0.30216(6) 0.08857(4) 0.37536(3) 0.03306(14) Uani 1 1 d . . . . .
Si3 Si 0.31702(5) -0.10376(4) 0.16850(3) 0.02732(12) Uani 1 1 d . . . . .
Si4 Si 0.34000(6) 0.11008(4) 0.15406(3) 0.02927(13) Uani 1 1 d . . . . .

loop_
_atom_site_aniso_label
_atom_site_aniso_U_11
_atom_site_aniso_U_22
_atom_site_aniso_U_33
_atom_site_aniso_U_23
_atom_site_aniso_U_13
_atom_site_aniso_U_12
C1 0.0727(19) 0.0615(16) 0.0391(13) 0.0167(12) 0.0145(13) 0.0139(14)
C2 0.0458(14) 0.0453(13) 0.0533(14) 0.0054(11) -0.0048(11) 0.0170(11)
C3 0.077(2) 0.103(3) 0.0531(17) -0.0407(17) 0.0100(15) -0.0299(19)
C4 0.0292(12) 0.0701(17) 0.080(2) -0.0156(15) -0.0030(12) -0.0103(12)
C5 0.0326(12) 0.0464(13) 0.0775(19) -0.0097(13) -0.0052(12) 0.0072(10)
C6 0.0593(16) 0.0411(12) 0.0414(12) -0.0122(10) 0.0092(11) 0.0017(11)
C7 0.0486(14) 0.0320(11) 0.0657(16) -0.0015(11) 0.0083(12) 0.0011(10)
C8 0.081(2) 0.0516(14) 0.0489(14) -0.0008(12) 0.0308(14) -0.0210(14)
C9 0.019(2) 0.045(3) 0.045(3) 0.010(3) 0.0010(19) 0.010(2)
C10 0.023(3) 0.062(5) 0.041(3) 0.010(3) -0.008(2) 0.013(3)
C9A 0.016(2) 0.094(7) 0.044(3) 0.001(3) -0.0001(18) 0.009(3)
C10A 0.018(2) 0.059(4) 0.055(3) 0.000(3) -0.007(2) -0.001(3)
C11 0.040(2) 0.050(3) 0.047(4) 0.009(3) 0.027(3) 0.0093(19)
C11A 0.040(2) 0.050(3) 0.047(4) 0.009(3) 0.027(3) 0.0093(19)
C12 0.0473(16) 0.0481(15) 0.131(3) -0.0206(17) 0.0267(18) 0.0159(13)
C13 0.040(4) 0.053(3) 0.044(4) -0.009(3) -0.007(3) -0.009(3)
C14 0.036(4) 0.081(6) 0.034(4) 0.011(4) -0.006(3) 0.005(4)
C13A 0.045(5) 0.061(5) 0.054(7) -0.020(5) -0.015(4) -0.003(4)
C14A 0.038(4) 0.066(6) 0.022(3) 0.008(3) -0.005(3) 0.004(3)
Cr1 0.01573(14) 0.02304(14) 0.02187(14) 0.00013(10) 0.00124(10) 0.00007(10)
N1 0.0214(7) 0.0292(8) 0.0252(7) -0.0011(6) -0.0010(6) 0.0021(6)
N2 0.0230(8) 0.0266(7) 0.0298(8) -0.0013(6) 0.0064(6) -0.0007(6)
N3 0.0204(8) 0.0452(9) 0.0315(8) 0.0047(7) 0.0039(6) 0.0084(7)
N4 0.0248(8) 0.0464(10) 0.0305(9) -0.0003(7) -0.0036(7) 0.0015(7)
Si1 0.0301(3) 0.0303(3) 0.0283(3) 0.0023(2) 0.0009(2) 0.0053(2)
Si2 0.0277(3) 0.0358(3) 0.0350(3) -0.0061(2) -0.0017(2) -0.0028(2)
Si3 0.0244(3) 0.0257(2) 0.0322(3) -0.0028(2) 0.0039(2) -0.0012(2)
Si4 0.0261(3) 0.0274(3) 0.0348(3) 0.0010(2) 0.0056(2) -0.0042(2)

loop_
_atom_type_symbol
_atom_type_description
_atom_type_scat_dispersion_real
_atom_type_scat_dispersion_imag
_atom_type_scat_source
C C 0.0033 0.0016 'International Tables Vol C Tables 4.2.6.8 and 6.1.1.4'
H H 0.0000 0.0000 'International Tables Vol C Tables 4.2.6.8 and 6.1.1.4'
Cr Cr 0.3209 0.6236 'International Tables Vol C Tables 4.2.6.8 and 6.1.1.4'
N N 0.0061 0.0033 'International Tables Vol C Tables 4.2.6.8 and 6.1.1.4'
Si Si 0.0817 0.0704 'International Tables Vol C Tables 4.2.6.8 and 6.1.1.4'

loop_
_geom_angle_atom_site_label_1
_geom_angle_atom_site_label_2
_geom_angle_atom_site_label_3
_geom_angle
Si1 C1 H1A 109.5
Si1 C1 H1B 109.5
H1A C1 H1B 109.5
Si1 C1 H1C 109.5
H1A C1 H1C 109.5
H1B C1 H1C 109.5
Si1 C2 H2A 109.5
Si1 C2 H2B 109.5
H2A C2 H2B 109.5
Si1 C2 H2C 109.5
H2A C2 H2C 109.5
H2B C2 H2C 109.5
Si2 C3 H3A 109.5
Si2 C3 H3B 109.5
H3A C3 H3B 109.5
Si2 C3 H3C 109.5
H3A C3 H3C 109.5
H3B C3 H3C 109.5
Si2 C4 H4A 109.5
Si2 C4 H4B 109.5
H4A C4 H4B 109.5
Si2 C4 H4C 109.5
H4A C4 H4C 109.5
H4B C4 H4C 109.5
Si3 C5 H5A 109.5
Si3 C5 H5B 109.5
H5A C5 H5B 109.5
Si3 C5 H5C 109.5
H5A C5 H5C 109.5
H5B C5 H5C 109.5
Si3 C6 H6A 109.5
Si3 C6 H6B 109.5
H6A C6 H6B 109.5
Si3 C6 H6C 109.5
H6A C6 H6C 109.5
H6B C6 H6C 109.5
Si4 C7 H7A 109.5
Si4 C7 H7B 109.5
H7A C7 H7B 109.5
Si4 C7 H7C 109.5
H7A C7 H7C 109.5
H7B C7 H7C 109.5
Si4 C8 H8A 109.5
Si4 C8 H8B 109.5
H8A C8 H8B 109.5
Si4 C8 H8C 109.5
H8A C8 H8C 109.5
H8B C8 H8C 109.5
C10 C9 N3 118.9(4)
C10 C9 H9A 107.6
N3 C9 H9A 107.6
C10 C9 H9B 107.6
N3 C9 H9B 107.6
H9A C9 H9B 107.0
C9 C10 N4 122.3(5)
C9 C10 C14 138.0(7)
N4 C10 C14 46.8(5)
C9 C10 H10A 106.8
N4 C10 H10A 106.8
C14 C10 H10A 60.1
C9 C10 H10B 106.8
N4 C10 H10B 106.8
C14 C10 H10B 115.2
H10A C10 H10B 106.6
C10A C9A N3 121.2(4)
C10A C9A H9A1 107.0
N3 C9A H9A1 107.0
C10A C9A H9A2 107.0
N3 C9A H9A2 107.0
H9A1 C9A H9A2 106.8
C9A C10A N4 121.1(5)
C9A C10A H10C 107.1
N4 C10A H10C 107.1
C9A C10A H10D 107.1
N4 C10A H10D 107.1
H10C C10A H10D 106.8
N3 C11 H11A 109.5
N3 C11 H11B 109.5
H11A C11 H11B 109.5
N3 C11 H11C 109.5
H11A C11 H11C 109.5
H11B C11 H11C 109.5
N3 C11A H11D 109.5
N3 C11A H11E 109.5
H11D C11A H11E 109.5
N3 C11A H11F 109.5
H11D C11A H11F 109.5
H11E C11A H11F 109.5
N3 C12 H12A 109.5
N3 C12 H12B 109.5
H12A C12 H12B 109.5
N3 C12 H12C 109.5
H12A C12 H12C 109.5
H12B C12 H12C 109.5
N4 C13 H13A 109.5
N4 C13 H13B 109.5
H13A C13 H13B 109.5
N4 C13 H13C 109.5
H13A C13 H13C 109.5
H13B C13 H13C 109.5
N4 C14 C10 46.5(4)
N4 C14 H14A 109.5
C10 C14 H14A 154.2
N4 C14 H14B 109.5
C10 C14 H14B 77.4
H14A C14 H14B 109.5
N4 C14 H14C 109.5
C10 C14 H14C 90.4
H14A C14 H14C 109.5
H14B C14 H14C 109.5
N4 C13A H13D 109.5
N4 C13A H13E 109.5
H13D C13A H13E 109.5
N4 C13A H13F 109.5
H13D C13A H13F 109.5
H13E C13A H13F 109.5
N4 C14A H14D 109.5
N4 C14A H14E 109.5
H14D C14A H14E 109.5
N4 C14A H14F 109.5
H14D C14A H14F 109.5
H14E C14A H14F 109.5
N1 Cr1 N2 100.86(7)
N1 Cr1 N3 91.24(6)
N2 Cr1 N3 163.75(6)
N1 Cr1 N4 163.54(7)
N2 Cr1 N4 91.25(7)
N3 Cr1 N4 79.25(7)
Si2 N1 Si1 126.54(10)
Si2 N1 Cr1 118.72(9)
Si1 N1 Cr1 114.19(8)
Si3 N2 Si4 121.75(10)
Si3 N2 Cr1 114.35(8)
Si4 N2 Cr1 121.81(9)
C11A N3 C12 121.4(6)
C11A N3 C9A 82.4(8)
C12 N3 C9A 121.5(5)
C12 N3 C11 100.0(4)
C12 N3 C9 95.3(4)
C11 N3 C9 127.1(4)
C11A N3 Cr1 113.2(5)
C12 N3 Cr1 107.58(15)
C9A N3 Cr1 108.9(2)
C11 N3 Cr1 116.7(2)
C9 N3 Cr1 105.8(2)
C13 N4 C10 115.0(7)
C13 N4 C14 128.2(10)
C10 N4 C14 86.7(7)
C14A N4 C10A 126.4(6)
C14A N4 C13A 84.8(13)
C10A N4 C13A 107.1(7)
C13 N4 Cr1 103.7(4)
C10 N4 Cr1 106.4(3)
C14 N4 Cr1 114.6(4)
C14A N4 Cr1 115.9(4)
C10A N4 Cr1 108.3(3)
C13A N4 Cr1 110.4(5)
N1 Si1 C2 116.46(11)
N1 Si1 C1 115.50(11)
C2 Si1 C1 104.32(13)
N1 Si1 H1 108.3(9)
C2 Si1 H1 106.7(10)
C1 Si1 H1 104.6(10)
N1 Si2 C4 115.52(11)
N1 Si2 C3 114.05(12)
C4 Si2 C3 106.67(16)
N1 Si2 H2 107.0(11)
C4 Si2 H2 106.8(12)
C3 Si2 H2 106.2(12)
N2 Si3 C5 115.43(10)
N2 Si3 C6 114.82(10)
C5 Si3 C6 105.00(13)
N2 Si3 H3 107.6(9)
C5 Si3 H3 107.3(9)
C6 Si3 H3 106.2(9)
N2 Si4 C7 113.01(10)
N2 Si4 C8 113.41(10)
C7 Si4 C8 107.53(13)
N2 Si4 H4 114.0(10)
C7 Si4 H4 105.7(10)
C8 Si4 H4 102.2(11)

loop_
_geom_bond_atom_site_label_1
_geom_bond_atom_site_label_2
_geom_bond_distance
C1 Si1 1.883(3)
C1 H1A 0.9800
C1 H1B 0.9800
C1 H1C 0.9800
C2 Si1 1.865(2)
C2 H2A 0.9800
C2 H2B 0.9800
C2 H2C 0.9800
C3 Si2 1.876(3)
C3 H3A 0.9800
C3 H3B 0.9800
C3 H3C 0.9800
C4 Si2 1.859(3)
C4 H4A 0.9800
C4 H4B 0.9800
C4 H4C 0.9800
C5 Si3 1.864(2)
C5 H5A 0.9800
C5 H5B 0.9800
C5 H5C 0.9800
C6 Si3 1.888(2)
C6 H6A 0.9800
C6 H6B 0.9800
C6 H6C 0.9800
C7 Si4 1.860(2)
C7 H7A 0.9800
C7 H7B 0.9800
C7 H7C 0.9800
C8 Si4 1.872(3)
C8 H8A 0.9800
C8 H8B 0.9800
C8 H8C 0.9800
C9 C10 1.305(9)
C9 N3 1.515(5)
C9 H9A 0.9900
C9 H9B 0.9900
C10 N4 1.467(7)
C10 C14 2.020(14)
C10 H10A 0.9900
C10 H10B 0.9900
C9A C10A 1.278(9)
C9A N3 1.493(5)
C9A H9A1 0.9900
C9A H9A2 0.9900
C10A N4 1.501(7)
C10A H10C 0.9900
C10A H10D 0.9900
C11 N3 1.510(6)
C11 H11A 0.9800
C11 H11B 0.9800
C11 H11C 0.9800
C11A N3 1.406(12)
C11A H11D 0.9800
C11A H11E 0.9800
C11A H11F 0.9800
C12 N3 1.454(3)
C12 H12A 0.9800
C12 H12B 0.9800
C12 H12C 0.9800
C13 N4 1.451(10)
C13 H13A 0.9800
C13 H13B 0.9800
C13 H13C 0.9800
C14 N4 1.475(9)
C14 H14A 0.9800
C14 H14B 0.9800
C14 H14C 0.9800
C13A N4 1.502(11)
C13A H13D 0.9800
C13A H13E 0.9800
C13A H13F 0.9800
C14A N4 1.487(9)
C14A H14D 0.9800
C14A H14E 0.9800
C14A H14F 0.9800
Cr1 N1 2.0462(16)
Cr1 N2 2.0478(16)
Cr1 N3 2.2089(16)
Cr1 N4 2.2252(17)
Cr1 Si1 3.1430(7)
Cr1 Si2 3.2197(7)
Cr1 Si3 3.1484(7)
Cr1 Si4 3.2759(7)
N1 Si2 1.6900(16)
N1 Si1 1.6901(16)
N2 Si3 1.6917(16)
N2 Si4 1.6962(16)
Si1 H1 1.39(2)
Si2 H2 1.38(3)
Si3 H3 1.43(2)
Si4 H4 1.42(3)
